data_7155561
loop_
_publ_author_name
'Midya, Siba Prasad'
'Gopi, Elumalai'
'Satam, Nishikant'
'Namboothiri, Irishi N. N.'

_publ_section_title
;
 Synthesis of fused cyanopyrroles and spirocyclopropanes via addition of
 N-ylides to chalconimines.
;
_journal_issue 17
_journal_name_full 'Organic &amp; biomolecular chemistry'
_journal_page_first 3616
_journal_page_last 3627
_journal_paper_doi 10.1039/c7ob00529f
_journal_volume 15
_journal_year 2017
_chemical_formula_moiety 'C19 H13 N O3'
_chemical_formula_sum 'C19 H13 N O3'
_chemical_formula_weight 303.30
_space_group_IT_number 14
_symmetry_cell_setting monoclinic
_symmetry_space_group_name_Hall '-P 2yn'
_symmetry_space_group_name_H-M 'P 1 21/n 1'
_atom_sites_solution_hydrogens geom
_atom_sites_solution_primary direct
_atom_sites_solution_secondary difmap
_audit_creation_method SHELXL-97
_audit_update_record
;
2017-03-01 deposited with the CCDC.
2017-04-04 downloaded from the CCDC.
;
_cell_angle_alpha 90.00
_cell_angle_beta 103.789(18)
_cell_angle_gamma 90.00
_cell_formula_units_Z 4
_cell_length_a 9.350(4)
_cell_length_b 8.514(3)
_cell_length_c 18.643(7)
_cell_measurement_reflns_used 2012
_cell_measurement_temperature 100(2)
_cell_measurement_theta_max 29.10
_cell_measurement_theta_min 3.60
_cell_volume 1441.3(10)
_computing_cell_refinement 'CrystalClear-SM Expert 2.1 b24 (Rigaku, 2012)'
_computing_data_collection 'CrystalClear-SM Expert 2.1 b24 (Rigaku, 2012)'
_computing_data_reduction 'Bruker SAINT, SADABS and XPREP'
_computing_molecular_graphics 'Bruker SHELXTL'
_computing_publication_material 'Bruker SHELXTL'
_computing_structure_refinement 'SHELXL-97 (Sheldrick, 2008)'
_computing_structure_solution 'SHELXS-97 (Sheldrick, 2008)'
_diffrn_ambient_temperature 100(2)
_diffrn_measured_fraction_theta_full 0.988
_diffrn_measured_fraction_theta_max 0.988
_diffrn_measurement_device_type 'Rigaku Saturn724'
_diffrn_measurement_method '\w scans'
_diffrn_radiation_monochromator graphite
_diffrn_radiation_source 'fine-focus sealed tube'
_diffrn_radiation_type MoK\a
_diffrn_radiation_wavelength 0.71073
_diffrn_reflns_av_R_equivalents 0.0977
_diffrn_reflns_av_sigmaI/netI 0.1097
_diffrn_reflns_limit_h_max 10
_diffrn_reflns_limit_h_min -11
_diffrn_reflns_limit_k_max 10
_diffrn_reflns_limit_k_min -9
_diffrn_reflns_limit_l_max 22
_diffrn_reflns_limit_l_min -21
_diffrn_reflns_number 12578
_diffrn_reflns_theta_full 25.00
_diffrn_reflns_theta_max 25.00
_diffrn_reflns_theta_min 3.64
_exptl_absorpt_coefficient_mu 0.095
_exptl_absorpt_correction_T_max 0.9848
_exptl_absorpt_correction_T_min 0.9740
_exptl_absorpt_correction_type numerical
_exptl_absorpt_process_details 'NUMABS (Rigaku, 1999)'
_exptl_crystal_colour colorless
_exptl_crystal_density_diffrn 1.398
_exptl_crystal_density_method 'not measured'
_exptl_crystal_description needle
_exptl_crystal_F_000 632
_exptl_crystal_size_max 0.28
_exptl_crystal_size_mid 0.20
_exptl_crystal_size_min 0.16
_refine_diff_density_max 0.299
_refine_diff_density_min -0.324
_refine_diff_density_rms 0.077
_refine_ls_extinction_method none
_refine_ls_goodness_of_fit_ref 0.975
_refine_ls_hydrogen_treatment constr
_refine_ls_matrix_type full
_refine_ls_number_parameters 208
_refine_ls_number_reflns 2506
_refine_ls_number_restraints 0
_refine_ls_restrained_S_all 0.975
_refine_ls_R_factor_all 0.0928
_refine_ls_R_factor_gt 0.0536
_refine_ls_shift/su_max 0.000
_refine_ls_shift/su_mean 0.000
_refine_ls_structure_factor_coef Fsqd
_refine_ls_weighting_details 'calc w=1/[\s^2^(Fo^2^)+(0.0638P)^2^+0.0000P] where P=(Fo^2^+2Fc^2^)/3'
_refine_ls_weighting_scheme calc
_refine_ls_wR_factor_gt 0.1183
_refine_ls_wR_factor_ref 0.1503
_reflns_number_gt 1318
_reflns_number_total 2506
_reflns_threshold_expression >2sigma(I)
_cod_data_source_file c7ob00529f3.cif
_cod_data_source_block gopi
_cod_depositor_comments 'Adding full bibliography for 7155561--7155562.cif.'
_cod_original_sg_symbol_H-M 'P 21/n '
_cod_database_code 7155561

loop_
_symmetry_equiv_pos_as_xyz
'x, y, z'
'-x+1/2, y+1/2, -z+1/2'
'-x, -y, -z'
'x-1/2, -y-1/2, z-1/2'

loop_
_atom_site_label
_atom_site_type_symbol
_atom_site_fract_x
_atom_site_fract_y
_atom_site_fract_z
_atom_site_U_iso_or_equiv
_atom_site_adp_type
_atom_site_occupancy
_atom_site_symmetry_multiplicity
_atom_site_calc_flag
_atom_site_refinement_flags
O1 O 0.3601(2) 0.0893(2) 0.53637(11) 0.0250(5) Uani 1 1 d .
N1 N 0.6575(3) 0.1894(3) 0.81713(15) 0.0323(7) Uani 1 1 d .
C1 C 0.4145(3) 0.2131(3) 0.56349(16) 0.0209(7) Uani 1 1 d .
O2 O 1.1429(2) 0.3488(2) 0.76218(11) 0.0281(6) Uani 1 1 d .
C2 C 0.3582(3) 0.3734(3) 0.54846(15) 0.0186(7) Uani 1 1 d .
O3 O 1.2761(2) 0.2255(2) 0.68916(11) 0.0254(5) Uani 1 1 d .
C3 C 0.2270(3) 0.4234(4) 0.50094(16) 0.0235(7) Uani 1 1 d .
H3 H 0.1609 0.3504 0.4719 0.028 Uiso 1 1 calc R
C4 C 0.1969(4) 0.5811(4) 0.49754(17) 0.0282(8) Uani 1 1 d .
H4 H 0.1080 0.6183 0.4660 0.034 Uiso 1 1 calc R
C5 C 0.2958(4) 0.6884(4) 0.54012(16) 0.0274(8) Uani 1 1 d .
H5 H 0.2732 0.7974 0.5366 0.033 Uiso 1 1 calc R
C6 C 0.4263(3) 0.6383(4) 0.58726(16) 0.0236(7) Uani 1 1 d .
H6 H 0.4934 0.7116 0.6155 0.028 Uiso 1 1 calc R
C7 C 0.4558(3) 0.4793(3) 0.59188(15) 0.0202(7) Uani 1 1 d .
C8 C 0.5880(3) 0.3960(3) 0.64043(16) 0.0210(7) Uani 1 1 d .
H8A H 0.6806 0.4285 0.6277 0.025 Uiso 1 1 calc R
H8B H 0.5956 0.4178 0.6934 0.025 Uiso 1 1 calc R
C9 C 0.5553(3) 0.2239(3) 0.62278(16) 0.0177(7) Uani 1 1 d .
C10 C 0.5740(3) 0.0977(3) 0.68240(16) 0.0216(7) Uani 1 1 d .
H10 H 0.4953 0.0156 0.6735 0.026 Uiso 1 1 calc R
C11 C 0.6234(3) 0.1467(3) 0.75769(18) 0.0230(7) Uani 1 1 d .
C12 C 0.6714(3) 0.0962(3) 0.62805(16) 0.0210(7) Uani 1 1 d .
H12 H 0.6414 0.0138 0.5891 0.025 Uiso 1 1 calc R
C13 C 0.8319(3) 0.1288(3) 0.64520(16) 0.0180(7) Uani 1 1 d .
C14 C 0.9024(3) 0.2331(3) 0.70123(15) 0.0193(7) Uani 1 1 d .
H14 H 0.8495 0.2844 0.7321 0.023 Uiso 1 1 calc R
C15 C 1.0493(3) 0.2575(3) 0.70929(16) 0.0192(7) Uani 1 1 d .
C16 C 1.2775(3) 0.3563(4) 0.73766(19) 0.0339(9) Uani 1 1 d .
H16A H 1.2830 0.4562 0.7113 0.041 Uiso 1 1 calc R
H16B H 1.3637 0.3498 0.7804 0.041 Uiso 1 1 calc R
C17 C 1.1286(3) 0.1846(3) 0.66513(16) 0.0195(7) Uani 1 1 d .
C18 C 1.0647(3) 0.0821(3) 0.61064(15) 0.0185(7) Uani 1 1 d .
H18 H 1.1194 0.0320 0.5803 0.022 Uiso 1 1 calc R
C19 C 0.9142(3) 0.0549(3) 0.60209(16) 0.0194(7) Uani 1 1 d .
H19 H 0.8661 -0.0170 0.5652 0.023 Uiso 1 1 calc R

loop_
_atom_site_aniso_label
_atom_site_aniso_U_11
_atom_site_aniso_U_22
_atom_site_aniso_U_33
_atom_site_aniso_U_23
_atom_site_aniso_U_13
_atom_site_aniso_U_12
O1 0.0192(12) 0.0223(12) 0.0349(13) -0.0034(10) 0.0090(10) -0.0025(10)
N1 0.0296(17) 0.0328(16) 0.0346(18) 0.0040(14) 0.0080(14) 0.0082(13)
C1 0.0179(17) 0.0217(18) 0.0263(17) 0.0000(14) 0.0118(14) -0.0044(15)
O2 0.0152(12) 0.0345(13) 0.0356(14) -0.0127(10) 0.0078(10) -0.0039(9)
C2 0.0151(16) 0.0201(17) 0.0220(17) -0.0009(13) 0.0071(13) -0.0017(14)
O3 0.0110(11) 0.0306(13) 0.0342(13) -0.0072(10) 0.0047(9) -0.0004(10)
C3 0.0169(18) 0.0283(19) 0.0253(18) -0.0035(13) 0.0050(14) -0.0044(15)
C4 0.0199(18) 0.034(2) 0.0295(19) 0.0043(15) 0.0031(15) 0.0067(16)
C5 0.034(2) 0.0203(17) 0.0300(19) 0.0039(14) 0.0118(16) 0.0090(16)
C6 0.0230(19) 0.0214(17) 0.0280(19) 0.0005(13) 0.0095(15) -0.0006(15)
C7 0.0180(17) 0.0237(17) 0.0201(16) 0.0024(13) 0.0067(13) -0.0024(14)
C8 0.0126(16) 0.0221(17) 0.0277(18) -0.0023(13) 0.0036(13) -0.0033(14)
C9 0.0104(16) 0.0177(16) 0.0247(17) 0.0010(13) 0.0036(13) 0.0015(13)
C10 0.0146(17) 0.0210(17) 0.0295(18) 0.0009(13) 0.0058(14) 0.0005(14)
C11 0.0146(18) 0.0258(18) 0.031(2) 0.0019(15) 0.0093(15) 0.0037(14)
C12 0.0160(17) 0.0214(17) 0.0276(18) -0.0027(13) 0.0092(14) -0.0004(13)
C13 0.0131(16) 0.0130(16) 0.0278(17) 0.0017(13) 0.0045(14) 0.0008(13)
C14 0.0144(17) 0.0185(16) 0.0263(17) -0.0031(13) 0.0073(14) 0.0014(13)
C15 0.0158(17) 0.0163(16) 0.0245(17) -0.0023(13) 0.0027(14) -0.0014(14)
C16 0.0172(19) 0.040(2) 0.048(2) -0.0190(17) 0.0145(16) -0.0054(16)
C17 0.0116(17) 0.0202(16) 0.0271(18) 0.0033(13) 0.0054(13) 0.0023(13)
C18 0.0137(16) 0.0243(17) 0.0188(16) -0.0037(13) 0.0062(13) 0.0043(14)
C19 0.0177(17) 0.0164(16) 0.0234(17) -0.0006(12) 0.0037(13) 0.0017(13)

loop_
_atom_type_symbol
_atom_type_description
_atom_type_scat_dispersion_real
_atom_type_scat_dispersion_imag
_atom_type_scat_source
C C 0.0033 0.0016 'International Tables Vol C Tables 4.2.6.8 and 6.1.1.4'
H H 0.0000 0.0000 'International Tables Vol C Tables 4.2.6.8 and 6.1.1.4'
N N 0.0061 0.0033 'International Tables Vol C Tables 4.2.6.8 and 6.1.1.4'
O O 0.0106 0.0060 'International Tables Vol C Tables 4.2.6.8 and 6.1.1.4'

loop_
_geom_angle_atom_site_label_1
_geom_angle_atom_site_label_2
_geom_angle_atom_site_label_3
_geom_angle
O1 C1 C2 128.8(3)
O1 C1 C9 124.0(3)
C2 C1 C9 107.1(2)
C15 O2 C16 104.4(2)
C7 C2 C3 121.6(3)
C7 C2 C1 109.6(3)
C3 C2 C1 128.8(3)
C17 O3 C16 104.9(2)
C4 C3 C2 117.9(3)
C4 C3 H3 121.0
C2 C3 H3 121.0
C3 C4 C5 120.7(3)
C3 C4 H4 119.6
C5 C4 H4 119.6
C6 C5 C4 121.3(3)
C6 C5 H5 119.4
C4 C5 H5 119.4
C7 C6 C5 118.2(3)
C7 C6 H6 120.9
C5 C6 H6 120.9
C6 C7 C2 120.3(3)
C6 C7 C8 128.0(3)
C2 C7 C8 111.7(3)
C9 C8 C7 103.2(2)
C9 C8 H8A 111.1
C7 C8 H8A 111.1
C9 C8 H8B 111.1
C7 C8 H8B 111.1
H8A C8 H8B 109.1
C1 C9 C8 108.3(2)
C1 C9 C12 119.3(2)
C8 C9 C12 124.9(2)
C1 C9 C10 114.8(2)
C8 C9 C10 122.7(2)
C12 C9 C10 59.61(17)
C11 C10 C12 123.6(3)
C11 C10 C9 117.6(3)
C12 C10 C9 60.12(18)
C11 C10 H10 114.8
C12 C10 H10 114.8
C9 C10 H10 114.8
N1 C11 C10 177.2(3)
C13 C12 C10 126.3(3)
C13 C12 C9 123.3(2)
C10 C12 C9 60.28(18)
C13 C12 H12 112.4
C10 C12 H12 112.4
C9 C12 H12 112.4
C19 C13 C14 119.3(3)
C19 C13 C12 117.5(3)
C14 C13 C12 123.2(2)
C15 C14 C13 117.3(2)
C15 C14 H14 121.3
C13 C14 H14 121.3
C14 C15 C17 122.5(3)
C14 C15 O2 127.7(2)
C17 C15 O2 109.8(3)
O3 C16 O2 106.8(2)
O3 C16 H16A 110.4
O2 C16 H16A 110.4
O3 C16 H16B 110.4
O2 C16 H16B 110.4
H16A C16 H16B 108.6
C18 C17 C15 122.0(3)
C18 C17 O3 128.7(3)
C15 C17 O3 109.2(2)
C17 C18 C19 116.2(3)
C17 C18 H18 121.9
C19 C18 H18 121.9
C13 C19 C18 122.8(3)
C13 C19 H19 118.6
C18 C19 H19 118.6

loop_
_geom_bond_atom_site_label_1
_geom_bond_atom_site_label_2
_geom_bond_distance
O1 C1 1.226(3)
N1 C11 1.137(4)
C1 C2 1.465(4)
C1 C9 1.507(4)
O2 C15 1.390(3)
O2 C16 1.440(3)
C2 C7 1.396(4)
C2 C3 1.397(4)
O3 C17 1.389(3)
O3 C16 1.432(3)
C3 C4 1.370(4)
C3 H3 0.9500
C4 C5 1.404(4)
C4 H4 0.9500
C5 C6 1.390(4)
C5 H5 0.9500
C6 C7 1.380(4)
C6 H6 0.9500
C7 C8 1.522(4)
C8 C9 1.517(4)
C8 H8A 0.9900
C8 H8B 0.9900
C9 C12 1.523(4)
C9 C10 1.526(4)
C10 C11 1.431(4)
C10 C12 1.515(4)
C10 H10 1.0000
C12 C13 1.484(4)
C12 H12 1.0000
C13 C19 1.388(4)
C13 C14 1.409(4)
C14 C15 1.362(4)
C14 H14 0.9500
C15 C17 1.380(4)
C16 H16A 0.9900
C16 H16B 0.9900
C17 C18 1.365(4)
C18 C19 1.398(4)
C18 H18 0.9500
C19 H19 0.9500

loop_
_geom_torsion_atom_site_label_1
_geom_torsion_atom_site_label_2
_geom_torsion_atom_site_label_3
_geom_torsion_atom_site_label_4
_geom_torsion
O1 C1 C2 C7 180.0(3)
C9 C1 C2 C7 1.9(3)
O1 C1 C2 C3 1.8(5)
C9 C1 C2 C3 -176.2(3)
C7 C2 C3 C4 0.5(4)
C1 C2 C3 C4 178.5(3)
C2 C3 C4 C5 0.6(4)
C3 C4 C5 C6 -0.5(4)
C4 C5 C6 C7 -0.7(4)
C5 C6 C7 C2 1.8(4)
C5 C6 C7 C8 -178.4(3)
C3 C2 C7 C6 -1.8(4)
C1 C2 C7 C6 179.9(2)
C3 C2 C7 C8 178.4(2)
C1 C2 C7 C8 0.0(3)
C6 C7 C8 C9 178.2(3)
C2 C7 C8 C9 -1.9(3)
O1 C1 C9 C8 178.7(3)
C2 C1 C9 C8 -3.2(3)
O1 C1 C9 C12 27.6(4)
C2 C1 C9 C12 -154.3(2)
O1 C1 C9 C10 -40.1(4)
C2 C1 C9 C10 138.0(2)
C7 C8 C9 C1 3.0(3)
C7 C8 C9 C12 152.1(3)
C7 C8 C9 C10 -134.5(3)
C1 C9 C10 C11 -134.5(3)
C8 C9 C10 C11 0.5(4)
C12 C9 C10 C11 114.8(3)
C1 C9 C10 C12 110.7(3)
C8 C9 C10 C12 -114.3(3)
C12 C10 C11 N1 133(7)
C9 C10 C11 N1 62(7)
C11 C10 C12 C13 6.3(5)
C9 C10 C12 C13 111.4(3)
C11 C10 C12 C9 -105.1(3)
C1 C9 C12 C13 140.6(3)
C8 C9 C12 C13 -5.4(4)
C10 C9 C12 C13 -116.2(3)
C1 C9 C12 C10 -103.3(3)
C8 C9 C12 C10 110.7(3)
C10 C12 C13 C19 150.5(3)
C9 C12 C13 C19 -134.2(3)
C10 C12 C13 C14 -31.3(4)
C9 C12 C13 C14 44.0(4)
C19 C13 C14 C15 0.9(4)
C12 C13 C14 C15 -177.4(3)
C13 C14 C15 C17 0.1(4)
C13 C14 C15 O2 -176.9(3)
C16 O2 C15 C14 -170.0(3)
C16 O2 C15 C17 12.7(3)
C17 O3 C16 O2 21.7(3)
C15 O2 C16 O3 -21.1(3)
C14 C15 C17 C18 -0.5(5)
O2 C15 C17 C18 177.0(3)
C14 C15 C17 O3 -176.6(2)
O2 C15 C17 O3 0.8(3)
C16 O3 C17 C18 170.1(3)
C16 O3 C17 C15 -14.1(3)
C15 C17 C18 C19 0.0(4)
O3 C17 C18 C19 175.3(3)
C14 C13 C19 C18 -1.4(4)
C12 C13 C19 C18 176.9(3)
C17 C18 C19 C13 1.0(4)
